data_4310806
loop_
_publ_author_name
'Petr Kilian'
'Heather L. Milton'
'Alexandra M. Z. Slawin'
'J. Derek Woollins'

_publ_section_title
;
 Chlorides, Oxochlorides, and Oxoacids of 1,8-Diphosphanaphthalene: A
 System with Imposed Close P...P Interaction
;
_journal_name_full 'Inorganic Chemistry'
_journal_page_first 2252
_journal_page_last 2260
_journal_paper_doi 10.1021/ic035364h
_journal_volume 43
_journal_year 2004
_chemical_formula_moiety 'C20 H12 Cs2 O4 P4.2[C H4 O]'
_chemical_formula_sum 'C22 H20 Cs2 O6 P4'
_chemical_formula_weight 770.08
_chemical_melting_point ?
_chemical_name_common ?
_chemical_name_systematic ?
_space_group_IT_number 2
_symmetry_cell_setting triclinic
_symmetry_space_group_name_Hall '-P 1'
_symmetry_space_group_name_H-M 'P -1'
_atom_sites_solution_hydrogens geom
_atom_sites_solution_primary direct
_atom_sites_solution_secondary difmap
_audit_creation_method SHELXL-97
_cell_angle_alpha 109.050(11)
_cell_angle_beta 90.524(12)
_cell_angle_gamma 90.620(13)
_cell_formula_units_Z 2
_cell_length_a 7.157(5)
_cell_length_b 12.363(9)
_cell_length_c 14.690(10)
_cell_measurement_reflns_used 51
_cell_measurement_temperature 125(2)
_cell_measurement_theta_max 28
_cell_measurement_theta_min 12
_cell_volume 1228.4(15)
_computing_cell_refinement 'Bruker SMART'
_computing_data_collection 'Bruker SMART'
_computing_data_reduction 'Bruker SHELXTL'
_computing_molecular_graphics 'Bruker SHELXTL'
_computing_publication_material 'Bruker SHELXTL'
_computing_structure_refinement 'SHELXL-97 (Sheldrick, 1997)'
_computing_structure_solution 'SHELXS-97 (Sheldrick, 1990)'
_diffrn_ambient_temperature 125(2)
_diffrn_detector_area_resol_mean 0.83
_diffrn_measurement_device_type 'CCD area detector'
_diffrn_measurement_method 'phi and omega scans'
_diffrn_radiation_monochromator graphite
_diffrn_radiation_source 'fine-focus sealed tube'
_diffrn_radiation_type MoK\a
_diffrn_radiation_wavelength 0.71073
_diffrn_reflns_av_R_equivalents 0.0482
_diffrn_reflns_av_sigmaI/netI 0.0607
_diffrn_reflns_limit_h_max 7
_diffrn_reflns_limit_h_min -7
_diffrn_reflns_limit_k_max 13
_diffrn_reflns_limit_k_min -12
_diffrn_reflns_limit_l_max 15
_diffrn_reflns_limit_l_min -16
_diffrn_reflns_number 6086
_diffrn_reflns_theta_max 23.43
_diffrn_reflns_theta_min 2.62
_diffrn_standards_decay_% ?
_diffrn_standards_interval_count ?
_diffrn_standards_interval_time ?
_diffrn_standards_number ?
_exptl_absorpt_coefficient_mu 3.266
_exptl_absorpt_correction_T_max 1.00000
_exptl_absorpt_correction_T_min 0.626939
_exptl_absorpt_correction_type multi-scan
_exptl_absorpt_process_details ?
_exptl_crystal_colour yellow
_exptl_crystal_density_diffrn 2.082
_exptl_crystal_density_meas ?
_exptl_crystal_density_method 'not measured'
_exptl_crystal_description prism
_exptl_crystal_F_000 740
_exptl_crystal_size_max 0.2
_exptl_crystal_size_mid 0.1
_exptl_crystal_size_min 0.1
_refine_ls_extinction_coef 0.0038(7)
_refine_ls_extinction_expression Fc^*^=kFc[1+0.001xFc^2^\l^3^/sin(2\q)]^-1/4^
_refine_ls_extinction_method SHELXL
_refine_ls_goodness_of_fit_ref 0.972
_refine_ls_hydrogen_treatment RIDING
_refine_ls_matrix_type full
_refine_ls_number_parameters 310
_refine_ls_number_reflns 3396
_refine_ls_number_restraints 0
_refine_ls_restrained_S_all 0.972
_refine_ls_R_factor_all 0.0652
_refine_ls_R_factor_gt 0.0481
_refine_ls_shift/su_max 0.057
_refine_ls_shift/su_mean 0.001
_refine_ls_structure_factor_coef Fsqd
_refine_ls_weighting_details 'calc w=1/[\s^2^(Fo^2^)+(0.0789P)^2^+0.0000P] where P=(Fo^2^+2Fc^2^)/3'
_refine_ls_weighting_scheme calc
_refine_ls_wR_factor_gt 0.1094
_refine_ls_wR_factor_ref 0.1163
_reflns_number_gt 2578
_reflns_number_total 3396
_reflns_threshold_expression >2sigma(I)
_cod_data_source_file ic035364hsi20031201_043220_3.cif
_cod_data_source_block 8
_cod_depositor_comments
;
The following automatic conversions were performed:
'_symmetry_cell_setting' value 'Triclinic' changed to 'triclinic'
according to '/home/adriana/struct/CIF-dictionaries/cif_core.dic'
dictionary named 'cif_core.dic' version 2.4.1 from
2010-06-29.

'_exptl_absorpt_correction_type' value 'multiscan' changed to
'multi-scan' according to
'/home/adriana/struct/CIF-dictionaries/cif_core.dic' dictionary named
'cif_core.dic' version 2.4.1 from 2010-06-29.

Automatic conversion script
Id: cif_fix_enum 1555 2011-01-17 13:19:09Z saulius 

The following automatic conversions were performed:

'_chemical_melting_point' value '-' was changed to '?' - the value is
undefined or not given.

Automatic conversion script
Id: cif_fix_values 1569 2011-02-09 13:29:24Z adriana 

The following automatic conversions were performed:

'_exptl_crystal_density_meas' value '-' was changed to '?' - the
value is perceived as not measured.

Automatic conversion script
Id: cif_fix_values 3008 2015-01-20 13:52:24Z robertas 

Replacing value '-' with '?' for the following tags 
'_chemical_name_common', '_chemical_name_systematic', 
'_diffrn_standards_decay_%', '_diffrn_standards_interval_count', 
'_diffrn_standards_interval_time', '_diffrn_standards_number',
'_exptl_absorpt_process_details'.

Antanas Vaitkus, 2015-02-20
;
_cod_original_cell_volume 1228.6(15)
_cod_database_code 4310806

loop_
_symmetry_equiv_pos_as_xyz
'x, y, z'
'-x, -y, -z'

loop_
_atom_site_label
_atom_site_type_symbol
_atom_site_fract_x
_atom_site_fract_y
_atom_site_fract_z
_atom_site_U_iso_or_equiv
_atom_site_adp_type
_atom_site_occupancy
_atom_site_symmetry_multiplicity
_atom_site_calc_flag
_atom_site_refinement_flags
_atom_site_disorder_assembly
_atom_site_disorder_group
Cs1 Cs 0.27226(8) 0.06875(4) -0.10511(4) 0.0210(2) Uani 1 1 d . . .
P1 P 0.7546(3) 0.20494(17) 0.04702(15) 0.0155(5) Uani 1 1 d . . .
O1 O 0.9117(9) 0.1240(5) 0.0073(4) 0.0224(14) Uani 1 1 d . . .
C1 C 0.7176(12) 0.2989(7) -0.0237(6) 0.0158(19) Uani 1 1 d . . .
Cs2 Cs 0.21386(8) 0.11797(5) 0.16319(4) 0.0231(2) Uani 1 1 d . . .
C2 C 0.6680(12) 0.2638(7) -0.1188(6) 0.019(2) Uani 1 1 d . . .
H2A H 0.6518 0.1846 -0.1536 0.023 Uiso 1 1 calc R . .
O2 O 0.5732(9) 0.1507(5) 0.0614(4) 0.0191(14) Uani 1 1 d . . .
O3 O 0.5089(9) 0.1303(5) 0.3093(4) 0.0237(15) Uani 1 1 d . . .
C3 C 0.6411(13) 0.3456(8) -0.1648(6) 0.024(2) Uani 1 1 d . . .
H3A H 0.5984 0.3210 -0.2299 0.029 Uiso 1 1 calc R . .
O4 O 0.8493(9) 0.1481(4) 0.2638(4) 0.0199(14) Uani 1 1 d . . .
C4 C 0.6748(14) 0.4607(8) -0.1183(6) 0.026(2) Uani 1 1 d . . .
H4A H 0.6569 0.5139 -0.1518 0.032 Uiso 1 1 calc R . .
C5 C 0.7349(13) 0.4988(7) -0.0229(6) 0.020(2) Uani 1 1 d . . .
C6 C 0.7824(14) 0.6152(7) 0.0290(6) 0.026(2) Uani 1 1 d . . .
H6A H 0.7712 0.6710 -0.0023 0.031 Uiso 1 1 calc R . .
C7 C 0.8430(14) 0.6482(7) 0.1218(6) 0.024(2) Uani 1 1 d . . .
H7A H 0.8739 0.7263 0.1542 0.029 Uiso 1 1 calc R . .
C8 C 0.8607(13) 0.5677(7) 0.1706(6) 0.021(2) Uani 1 1 d . . .
H8A H 0.9029 0.5921 0.2358 0.025 Uiso 1 1 calc R . .
P9 P 0.8568(3) 0.34267(18) 0.17959(15) 0.0155(5) Uani 1 1 d . . .
C9 C 0.8169(13) 0.4535(7) 0.1243(6) 0.019(2) Uani 1 1 d . . .
C10 C 0.7553(12) 0.4174(7) 0.0264(6) 0.0151(19) Uani 1 1 d . . .
P11 P 0.5987(3) 0.35379(18) 0.26446(15) 0.0173(5) Uani 1 1 d . . .
C11 C 0.6776(12) 0.4571(7) 0.3810(6) 0.0165(19) Uani 1 1 d . . .
C12 C 0.6700(13) 0.5731(7) 0.4002(6) 0.021(2) Uani 1 1 d . . .
H12A H 0.6267 0.6026 0.3518 0.025 Uiso 1 1 calc R . .
C13 C 0.7259(14) 0.6491(7) 0.4912(6) 0.025(2) Uani 1 1 d . . .

loop_
_atom_type_symbol
_atom_type_description
_atom_type_scat_dispersion_real
_atom_type_scat_dispersion_imag
_atom_type_scat_source
C C 0.0033 0.0016 'International Tables Vol C Tables 4.2.6.8 and 6.1.1.4'
H H 0.0000 0.0000 'International Tables Vol C Tables 4.2.6.8 and 6.1.1.4'
O O 0.0106 0.0060 'International Tables Vol C Tables 4.2.6.8 and 6.1.1.4'
P P 0.1023 0.0942 'International Tables Vol C Tables 4.2.6.8 and 6.1.1.4'
Cs Cs -0.3680 2.1192 'International Tables Vol C Tables 4.2.6.8 and 6.1.1.4'
